data_4510916
loop_
_publ_author_name
'Mukherjee, Arijit'
'Grobelny, Pawel'
'Thakur, Tejender S.'
'Desiraju, Gautam R.'

_publ_section_title
;
 Polymorphs, Pseudopolymorphs, and Co-Crystals of Orcinol: Exploring the
 Structural Landscape with High Throughput Crystallography
;
_journal_issue 6
_journal_name_full 'Crystal Growth &amp; Design'
_journal_page_first 2637
_journal_paper_doi 10.1021/cg200361x
_journal_volume 11
_journal_year 2011
_chemical_compound_source 'see text'
_chemical_formula_moiety '2(C12 H8 N2), C7 H8 O2'
_chemical_formula_sum 'C31 H24 N4 O2'
_chemical_formula_weight 484.54
_chemical_name_common Orcinol:Phenazine
_chemical_name_systematic ?
_space_group_IT_number 2
_symmetry_cell_setting triclinic
_symmetry_Int_Tables_number 2
_symmetry_space_group_name_Hall '-P 1'
_symmetry_space_group_name_H-M 'P -1'
_atom_sites_solution_hydrogens geom
_atom_sites_solution_primary direct
_atom_sites_solution_secondary difmap
_cell_angle_alpha 102.32(3)
_cell_angle_beta 102.03(3)
_cell_angle_gamma 93.53(3)
_cell_formula_units_Z 2
_cell_length_a 8.1760(16)
_cell_length_b 9.2940(19)
_cell_length_c 16.888(3)
_cell_measurement_reflns_used 1904
_cell_measurement_temperature 150(2)
_cell_measurement_theta_max 27.4
_cell_measurement_theta_min 2.3
_cell_volume 1218.6(5)
_computing_cell_refinement
;
CrystalClear-SM Expert 2.0 rc14 (Rigaku, 2009)
;
_computing_data_collection
;
CrystalClear-SM Expert 2.0 rc14 (Rigaku, 2009)
;
_computing_data_reduction
;
CrystalClear-SM Expert 2.0 rc14 (Rigaku, 2009)
;
_computing_publication_material 'PLATON (Spek, 2003)'
_computing_structure_refinement 'SHELXL-97 (Sheldrick, 1997)'
_diffrn_ambient_temperature 150(2)
_diffrn_detector CCD
_diffrn_detector_area_resol_mean 13.6612
_diffrn_measured_fraction_theta_full 0.994
_diffrn_measured_fraction_theta_max 0.994
_diffrn_measurement_details
;
scan:
    Number of images: 180
               Slice: -60.0000 - 120.0000
         Image width: 1.0000
            Exp time: 16.0000
       Rotation axis: Omega
               Omega: 0.0000
                 Chi: 54.0000
                 Phi: 0.0000
                 XTD: 49.5404
              2theta: 29.4631
scan:
    Number of images: 180
               Slice: -60.0000 - 120.0000
         Image width: 1.0000
            Exp time: 16.0000
       Rotation axis: Omega
               Omega: 0.0000
                 Chi: 54.0000
                 Phi: 120.0000
                 XTD: 49.5404
              2theta: 29.4631
scan:
    Number of images: 180
               Slice: -60.0000 - 120.0000
         Image width: 1.0000
            Exp time: 16.0000
       Rotation axis: Omega
               Omega: 0.0000
                 Chi: 54.0000
                 Phi: 240.0000
                 XTD: 49.5404
              2theta: 29.4631

;
_diffrn_measurement_device
;
XtaLABmini: Fixed Chi 2 circle
;
_diffrn_measurement_device_type
;
Rigaku Mercury375R (2x2 bin mode)
;
_diffrn_measurement_method 'profile data from \w-scans'
_diffrn_measurement_specimen_support Fiber
_diffrn_orient_matrix_type d*Trek
_diffrn_orient_matrix_UB_11 -0.072822
_diffrn_orient_matrix_UB_12 -0.074838
_diffrn_orient_matrix_UB_13 -0.070217
_diffrn_orient_matrix_UB_21 0.087409
_diffrn_orient_matrix_UB_22 -0.023357
_diffrn_orient_matrix_UB_23 -0.069063
_diffrn_orient_matrix_UB_31 0.006943
_diffrn_orient_matrix_UB_32 -0.032402
_diffrn_orient_matrix_UB_33 0.052681
_diffrn_radiation_monochromator 'Graphite Monochromator'
_diffrn_radiation_probe x-ray
_diffrn_radiation_type MoK\a
_diffrn_radiation_wavelength 0.71075
_diffrn_reflns_av_R_equivalents 0.1018
_diffrn_reflns_av_sigmaI/netI 0.1247
_diffrn_reflns_limit_h_max 10
_diffrn_reflns_limit_h_min -10
_diffrn_reflns_limit_k_max 12
_diffrn_reflns_limit_k_min -12
_diffrn_reflns_limit_l_max 21
_diffrn_reflns_limit_l_min -21
_diffrn_reflns_number 13016
_diffrn_reflns_reduction_process
;
;
_diffrn_reflns_theta_full 27.52
_diffrn_reflns_theta_max 27.52
_diffrn_reflns_theta_min 1.27
_diffrn_source 'Sealed Tube'
_diffrn_source_current 12.0
_diffrn_source_power 0.6
_diffrn_source_voltage 50.0
_exptl_absorpt_coefficient_mu 0.085
_exptl_absorpt_correction_T_max 0.992
_exptl_absorpt_correction_T_min 0.975
_exptl_absorpt_correction_type multi-scan
_exptl_absorpt_process_details 'Jacobson, R. (1998) Private communication'
_exptl_crystal_colour Colorless
_exptl_crystal_density_diffrn 1.321
_exptl_crystal_density_method 'Not Measured'
_exptl_crystal_description Prism
_exptl_crystal_F_000 508
_exptl_crystal_size_max 0.300
_exptl_crystal_size_mid 0.200
_exptl_crystal_size_min 0.100
_refine_diff_density_max 0.230
_refine_diff_density_min -0.380
_refine_diff_density_rms 0.058
_refine_ls_extinction_method none
_refine_ls_goodness_of_fit_ref 1.061
_refine_ls_hydrogen_treatment mixed
_refine_ls_matrix_type full
_refine_ls_number_parameters 342
_refine_ls_number_reflns 5573
_refine_ls_number_restraints 0
_refine_ls_restrained_S_all 1.061
_refine_ls_R_factor_all 0.1622
_refine_ls_R_factor_gt 0.0804
_refine_ls_shift/su_max 0.000
_refine_ls_shift/su_mean 0.000
_refine_ls_structure_factor_coef Fsqd
_refine_ls_weighting_details 'calc w=1/[\s^2^(Fo^2^)+(0.0440P)^2^+0.1499P] where P=(Fo^2^+2Fc^2^)/3'
_refine_ls_weighting_scheme calc
_refine_ls_wR_factor_gt 0.1359
_refine_ls_wR_factor_ref 0.1747
_reflns_number_gt 2775
_reflns_number_total 5573
_reflns_threshold_expression I>2\s(I)
_cod_data_source_file 818164.cif
_cod_data_source_block datam
_cod_depositor_comments
;
The following automatic conversions were performed:

'_symmetry_cell_setting' value 'Triclinic' changed to 'triclinic'
according to
/usr/data/users/saulius/automatic-downloads/retrospective/ACS/lib/dictionaries/cif_core.dic
dictionary named 'cif_core.dic' version 2.4.2 from
2011-04-26.

'_exptl_absorpt_correction_type' value 'Multi-scan'
changed to 'multi-scan' according to
/usr/data/users/saulius/automatic-downloads/retrospective/ACS/lib/dictionaries/cif_core.dic
dictionary named 'cif_core.dic' version 2.4.2 from 2011-04-26.

Automatic conversion script
Id: cif_fix_values 2281 2013-09-26 08:29:07Z andrius 
;
_cod_database_code 4510916

loop_
_symmetry_equiv_pos_site_id
_symmetry_equiv_pos_as_xyz
1 x,y,z
2 -x,-y,-z

loop_
_atom_site_aniso_label
_atom_site_aniso_U_11
_atom_site_aniso_U_22
_atom_site_aniso_U_33
_atom_site_aniso_U_23
_atom_site_aniso_U_13
_atom_site_aniso_U_12
N1 0.0266(14) 0.0312(15) 0.0268(14) 0.0027(12) 0.0084(12) 0.0011(11)
N2 0.0258(14) 0.0335(16) 0.0302(15) 0.0035(13) 0.0093(12) -0.0012(12)
C8 0.0257(17) 0.0265(17) 0.0315(18) 0.0030(15) 0.0108(14) 0.0046(13)
C9 0.0365(19) 0.0271(17) 0.044(2) 0.0061(16) 0.0165(17) 0.0042(14)
C10 0.045(2) 0.038(2) 0.050(2) 0.0223(18) 0.0241(18) 0.0142(17)
C11 0.036(2) 0.051(2) 0.0354(19) 0.0147(18) 0.0129(16) 0.0126(17)
C12 0.0284(18) 0.047(2) 0.0315(18) 0.0100(17) 0.0043(15) 0.0073(15)
C13 0.0277(17) 0.0311(18) 0.0265(17) 0.0054(15) 0.0099(14) 0.0011(14)
C14 0.0266(16) 0.0264(17) 0.0259(16) 0.0023(14) 0.0127(13) 0.0028(13)
C15 0.0310(18) 0.046(2) 0.0259(17) 0.0065(16) 0.0063(14) 0.0002(15)
C16 0.035(2) 0.048(2) 0.0364(19) 0.0199(18) 0.0100(16) 0.0059(16)
C17 0.042(2) 0.038(2) 0.049(2) 0.0220(18) 0.0171(18) 0.0044(16)
C18 0.0350(19) 0.0317(19) 0.041(2) 0.0095(17) 0.0108(16) -0.0028(15)
C19 0.0275(17) 0.0299(18) 0.0270(17) 0.0029(15) 0.0104(14) -0.0006(14)
N3 0.0293(15) 0.0388(17) 0.0297(15) 0.0037(13) 0.0015(12) -0.0001(12)
N4 0.0283(14) 0.0241(14) 0.0324(15) 0.0049(12) 0.0006(12) -0.0017(11)
C20 0.0266(17) 0.0315(18) 0.0328(18) 0.0112(16) -0.0032(15) -0.0012(14)
C21 0.038(2) 0.039(2) 0.043(2) 0.0164(18) -0.0007(17) 0.0004(16)
C22 0.033(2) 0.056(3) 0.051(2) 0.025(2) -0.0061(18) -0.0049(18)
C23 0.038(2) 0.076(3) 0.042(2) 0.033(2) 0.0026(17) 0.000(2)
C24 0.0334(19) 0.057(2) 0.0303(19) 0.0112(18) 0.0032(15) 0.0035(17)
C25 0.0258(17) 0.0348(19) 0.0265(17) 0.0054(15) 0.0010(14) 0.0011(14)
C26 0.0237(16) 0.0292(17) 0.0290(17) 0.0042(15) 0.0027(13) 0.0004(13)
C27 0.0240(16) 0.0296(17) 0.0294(17) 0.0042(15) 0.0021(14) 0.0007(13)
C28 0.0364(19) 0.037(2) 0.0355(19) 0.0044(17) 0.0111(16) 0.0034(15)
C29 0.041(2) 0.042(2) 0.039(2) 0.0116(18) 0.0113(17) -0.0020(16)
C30 0.038(2) 0.0302(19) 0.048(2) 0.0112(17) 0.0066(17) -0.0059(15)
C31 0.042(2) 0.0265(18) 0.039(2) 0.0010(16) 0.0038(17) -0.0023(15)
O1 0.0299(13) 0.0325(13) 0.0431(14) -0.0073(12) 0.0004(11) -0.0056(10)
O3 0.0329(13) 0.0321(13) 0.0449(15) -0.0125(11) 0.0128(11) -0.0030(10)
C1 0.0293(17) 0.0265(17) 0.0263(17) 0.0043(14) 0.0042(14) -0.0038(13)
C2 0.0264(17) 0.0296(17) 0.0305(17) 0.0031(15) 0.0081(14) -0.0001(13)
C3 0.0319(17) 0.0263(17) 0.0239(16) 0.0003(14) 0.0076(14) -0.0020(13)
C4 0.0263(16) 0.0220(16) 0.0276(17) 0.0029(14) 0.0044(13) -0.0038(13)
C5 0.0274(16) 0.0263(16) 0.0246(16) 0.0073(14) 0.0027(13) 0.0014(13)
C6 0.0318(17) 0.0270(17) 0.0249(16) 0.0009(14) 0.0049(14) 0.0015(14)
C7 0.0319(19) 0.041(2) 0.041(2) 0.0002(18) 0.0064(16) 0.0050(16)

loop_
_atom_site_label
_atom_site_type_symbol
_atom_site_thermal_displace_type
_atom_site_fract_x
_atom_site_fract_y
_atom_site_fract_z
_atom_site_occupancy
_atom_site_U_iso_or_equiv
_atom_site_calc_flag
_atom_site_refinement_flags
N1 N Uani 0.3018(3) 0.0374(3) 0.01844(15) 1.000 0.0286(8) . .
N2 N Uani 0.0476(3) -0.1820(3) -0.08897(16) 1.000 0.0302(9) . .
C8 C Uani 0.1987(4) 0.0662(3) -0.04869(19) 1.000 0.0278(10) . .
C9 C Uani 0.2203(4) 0.2078(3) -0.0675(2) 1.000 0.0351(11) . .
C10 C Uani 0.1178(4) 0.2357(4) -0.1358(2) 1.000 0.0401(12) . .
C11 C Uani -0.0132(4) 0.1283(4) -0.1886(2) 1.000 0.0390(11) . .
C12 C Uani -0.0366(4) -0.0070(4) -0.1721(2) 1.000 0.0357(11) . .
C13 C Uani 0.0700(4) -0.0441(3) -0.10234(18) 1.000 0.0282(10) . .
C14 C Uani 0.2830(4) -0.1009(3) 0.03137(18) 1.000 0.0259(9) . .
C15 C Uani 0.3940(4) -0.1382(4) 0.09904(19) 1.000 0.0348(11) . .
C16 C Uani 0.3806(4) -0.2798(4) 0.1093(2) 1.000 0.0379(11) . .
C17 C Uani 0.2550(4) -0.3893(4) 0.0540(2) 1.000 0.0402(12) . .
C18 C Uani 0.1460(4) -0.3570(3) -0.0099(2) 1.000 0.0357(11) . .
C19 C Uani 0.1555(4) -0.2106(3) -0.02360(19) 1.000 0.0282(10) . .
N3 N Uani 0.7223(3) 1.1356(3) 0.57020(16) 1.000 0.0342(9) . .
N4 N Uani 0.7685(3) 0.8863(3) 0.44928(16) 1.000 0.0297(8) . .
C20 C Uani 0.7090(4) 0.8697(3) 0.5160(2) 1.000 0.0314(10) . .
C21 C Uani 0.6682(4) 0.7237(4) 0.5262(2) 1.000 0.0406(12) . .
C22 C Uani 0.6027(4) 0.7067(4) 0.5917(2) 1.000 0.0475(14) . .
C23 C Uani 0.5746(4) 0.8315(5) 0.6512(2) 1.000 0.0503(14) . .
C24 C Uani 0.6137(4) 0.9718(4) 0.6438(2) 1.000 0.0407(11) . .
C25 C Uani 0.6828(4) 0.9952(3) 0.57627(19) 1.000 0.0301(10) . .
C26 C Uani 0.8034(4) 1.0250(3) 0.44177(19) 1.000 0.0283(10) . .
C27 C Uani 0.7819(4) 1.1510(3) 0.50350(19) 1.000 0.0288(10) . .
C28 C Uani 0.8603(4) 1.0493(4) 0.3711(2) 1.000 0.0365(11) . .
C29 C Uani 0.8937(4) 1.1893(4) 0.3620(2) 1.000 0.0403(12) . .
C30 C Uani 0.8758(4) 1.3142(4) 0.4238(2) 1.000 0.0393(11) . .
C31 C Uani 0.8232(4) 1.2960(3) 0.4930(2) 1.000 0.0379(11) . .
O1 O Uani 0.8213(3) 0.6399(3) 0.33204(15) 1.000 0.0392(8) . .
O3 O Uani 0.5788(3) 0.2170(2) 0.12100(14) 1.000 0.0396(8) . .
C1 C Uani 0.6765(4) 0.5532(3) 0.28548(18) 1.000 0.0283(10) . .
C2 C Uani 0.6948(4) 0.4303(3) 0.22559(18) 1.000 0.0293(10) . .
C3 C Uani 0.5527(4) 0.3383(3) 0.17782(18) 1.000 0.0283(10) . .
C4 C Uani 0.3930(4) 0.3665(3) 0.18876(18) 1.000 0.0263(9) . .
C5 C Uani 0.3730(4) 0.4896(3) 0.24847(18) 1.000 0.0264(9) . .
C6 C Uani 0.5164(4) 0.5831(3) 0.29788(18) 1.000 0.0290(10) . .
C7 C Uani 0.1997(4) 0.5210(4) 0.2609(2) 1.000 0.0396(11) . .
H9 H Uiso 0.30540 0.28190 -0.03270 1.000 0.0420 calc R
H10 H Uiso 0.13400 0.32950 -0.14860 1.000 0.0480 calc R
H11 H Uiso -0.08410 0.15140 -0.23530 1.000 0.0470 calc R
H12 H Uiso -0.12470 -0.07800 -0.20720 1.000 0.0430 calc R
H15 H Uiso 0.47670 -0.06520 0.13670 1.000 0.0420 calc R
H16 H Uiso 0.45580 -0.30560 0.15380 1.000 0.0460 calc R
H17 H Uiso 0.24770 -0.48710 0.06240 1.000 0.0480 calc R
H18 H Uiso 0.06300 -0.43180 -0.04590 1.000 0.0430 calc R
H21 H Uiso 0.68680 0.63940 0.48750 1.000 0.0490 calc R
H22 H Uiso 0.57500 0.60970 0.59810 1.000 0.0570 calc R
H23 H Uiso 0.52820 0.81650 0.69630 1.000 0.0600 calc R
H24 H Uiso 0.59480 1.05420 0.68370 1.000 0.0490 calc R
H28 H Uiso 0.87520 0.96700 0.32990 1.000 0.0440 calc R
H29 H Uiso 0.92920 1.20390 0.31390 1.000 0.0480 calc R
H30 H Uiso 0.90070 1.41130 0.41680 1.000 0.0470 calc R
H31 H Uiso 0.81430 1.38030 0.53440 1.000 0.0460 calc R
H1 H Uiso 0.798(5) 0.729(4) 0.372(3) 1.000 0.084(14) . .
H2 H Uiso 0.80340 0.40980 0.21760 1.000 0.0350 calc R
H3 H Uiso 0.468(5) 0.152(5) 0.088(3) 1.000 0.093(15) . .
H4 H Uiso 0.29730 0.30200 0.15560 1.000 0.0320 calc R
H6 H Uiso 0.50480 0.66600 0.33950 1.000 0.0350 calc R
H7A H Uiso 0.20920 0.61090 0.30490 1.000 0.0600 calc R
H7B H Uiso 0.14720 0.43720 0.27680 1.000 0.0600 calc R
H7C H Uiso 0.13040 0.53530 0.20890 1.000 0.0600 calc R

loop_
_atom_type_symbol
_atom_type_description
_atom_type_scat_dispersion_real
_atom_type_scat_dispersion_imag
_atom_type_scat_source
O O 0.0106 0.0060 'International Tables Vol C Tables 4.2.6.8 and 6.1.1.4'
N N 0.0061 0.0033 'International Tables Vol C Tables 4.2.6.8 and 6.1.1.4'
H H 0.0000 0.0000 'International Tables Vol C Tables 4.2.6.8 and 6.1.1.4'
C C 0.0033 0.0016 'International Tables Vol C Tables 4.2.6.8 and 6.1.1.4'

loop_
_geom_angle_atom_site_label_1
_geom_angle_atom_site_label_2
_geom_angle_atom_site_label_3
_geom_angle
_geom_angle_publ_flag
C1 O1 H1 113(2) no
C3 O3 H3 113(3) no
C8 N1 C14 117.6(3) yes
C13 N2 C19 116.3(3) yes
C25 N3 C27 116.7(3) yes
C20 N4 C26 117.4(3) yes
N1 C8 C9 119.6(3) yes
C9 C8 C13 119.4(3) no
N1 C8 C13 121.1(3) yes
C8 C9 C10 119.4(3) no
C9 C10 C11 121.9(3) no
C10 C11 C12 119.9(3) no
C11 C12 C13 120.7(3) no
C8 C13 C12 118.7(3) no
N2 C13 C8 121.8(3) yes
N2 C13 C12 119.5(3) yes
N1 C14 C19 120.6(3) yes
C15 C14 C19 119.9(3) no
N1 C14 C15 119.5(3) yes
C14 C15 C16 119.4(3) no
C15 C16 C17 120.7(3) no
C16 C17 C18 121.4(3) no
C17 C18 C19 120.1(3) no
N2 C19 C18 118.9(3) yes
C14 C19 C18 118.6(3) no
N2 C19 C14 122.5(3) yes
C8 C9 H9 120.00 no
C10 C9 H9 120.00 no
C11 C10 H10 119.00 no
C9 C10 H10 119.00 no
C10 C11 H11 120.00 no
C12 C11 H11 120.00 no
C11 C12 H12 120.00 no
C13 C12 H12 120.00 no
C14 C15 H15 120.00 no
C16 C15 H15 120.00 no
C17 C16 H16 120.00 no
C15 C16 H16 120.00 no
C16 C17 H17 119.00 no
C18 C17 H17 119.00 no
C19 C18 H18 120.00 no
C17 C18 H18 120.00 no
N4 C20 C25 121.5(3) yes
N4 C20 C21 119.4(3) yes
C21 C20 C25 119.1(3) no
C20 C21 C22 119.5(3) no
C21 C22 C23 121.5(4) no
C22 C23 C24 120.5(3) no
C23 C24 C25 120.1(3) no
C20 C25 C24 119.3(3) no
N3 C25 C20 121.4(3) yes
N3 C25 C24 119.3(3) yes
C27 C26 C28 118.9(3) no
N4 C26 C27 121.2(3) yes
N4 C26 C28 119.9(3) yes
N3 C27 C26 121.9(3) yes
N3 C27 C31 119.3(3) yes
C26 C27 C31 118.8(3) no
C26 C28 C29 120.6(3) no
C28 C29 C30 120.6(3) no
C29 C30 C31 120.7(3) no
C27 C31 C30 120.3(3) no
C22 C21 H21 120.00 no
C20 C21 H21 120.00 no
C21 C22 H22 119.00 no
C23 C22 H22 119.00 no
C24 C23 H23 120.00 no
C22 C23 H23 120.00 no
C25 C24 H24 120.00 no
C23 C24 H24 120.00 no
C29 C28 H28 120.00 no
C26 C28 H28 120.00 no
C28 C29 H29 120.00 no
C30 C29 H29 120.00 no
C29 C30 H30 120.00 no
C31 C30 H30 120.00 no
C27 C31 H31 120.00 no
C30 C31 H31 120.00 no
O1 C1 C6 122.5(3) yes
O1 C1 C2 117.1(3) yes
C2 C1 C6 120.5(3) no
C1 C2 C3 119.2(3) no
O3 C3 C2 116.6(3) yes
C2 C3 C4 121.2(3) no
O3 C3 C4 122.2(3) yes
C3 C4 C5 120.1(3) no
C4 C5 C6 119.3(3) no
C4 C5 C7 120.5(3) no
C6 C5 C7 120.3(3) no
C1 C6 C5 119.7(3) no
C1 C2 H2 120.00 no
C3 C2 H2 120.00 no
C3 C4 H4 120.00 no
C5 C4 H4 120.00 no
C1 C6 H6 120.00 no
C5 C6 H6 120.00 no
C5 C7 H7A 109.00 no
C5 C7 H7B 109.00 no
C5 C7 H7C 109.00 no
H7A C7 H7B 110.00 no
H7A C7 H7C 109.00 no
H7B C7 H7C 109.00 no

loop_
_geom_bond_atom_site_label_1
_geom_bond_atom_site_label_2
_geom_bond_distance
_geom_bond_publ_flag
O1 C1 1.376(4) yes
O3 C3 1.375(4) yes
O1 H1 1.01(4) no
O3 H3 1.04(4) no
N1 C8 1.351(4) yes
N1 C14 1.354(4) yes
N2 C13 1.356(4) yes
N2 C19 1.348(4) yes
N3 C25 1.355(4) yes
N3 C27 1.348(4) yes
N4 C26 1.341(4) yes
N4 C20 1.350(4) yes
C8 C13 1.433(4) no
C8 C9 1.427(4) no
C9 C10 1.361(5) no
C10 C11 1.424(5) no
C11 C12 1.356(5) no
C12 C13 1.431(4) no
C14 C19 1.432(4) no
C14 C15 1.423(4) no
C15 C16 1.364(5) no
C16 C17 1.424(5) no
C17 C18 1.349(5) no
C18 C19 1.428(4) no
C9 H9 0.9500 no
C10 H10 0.9500 no
C11 H11 0.9500 no
C12 H12 0.9500 no
C15 H15 0.9500 no
C16 H16 0.9500 no
C17 H17 0.9500 no
C18 H18 0.9500 no
C20 C25 1.434(4) no
C20 C21 1.432(5) no
C21 C22 1.359(5) no
C22 C23 1.428(5) no
C23 C24 1.361(6) no
C24 C25 1.424(5) no
C26 C27 1.439(4) no
C26 C28 1.423(5) no
C27 C31 1.426(4) no
C28 C29 1.360(5) no
C29 C30 1.423(5) no
C30 C31 1.365(5) no
C21 H21 0.9500 no
C22 H22 0.9500 no
C23 H23 0.9500 no
C24 H24 0.9500 no
C28 H28 0.9500 no
C29 H29 0.9500 no
C30 H30 0.9500 no
C31 H31 0.9500 no
C1 C6 1.403(5) no
C1 C2 1.393(4) no
C2 C3 1.387(4) no
C3 C4 1.389(5) no
C4 C5 1.397(4) no
C5 C7 1.512(5) no
C5 C6 1.408(4) no
C2 H2 0.9500 no
C4 H4 0.9500 no
C6 H6 0.9500 no
C7 H7A 0.9800 no
C7 H7B 0.9800 no
C7 H7C 0.9800 no

loop_
_geom_contact_atom_site_label_1
_geom_contact_atom_site_label_2
_geom_contact_distance
_geom_contact_site_symmetry_2
_geom_contact_publ_flag
O1 N4 2.810(4) . no
O3 N1 2.753(3) . no
O3 C14 3.040(4) 2_655 no
O3 N2 3.235(4) 2_655 no
O3 C13 3.414(4) 2_655 no
O3 C19 2.982(4) 2_655 no
O1 H30 2.8400 1_545 no
O3 H15 2.7900 . no
N1 N2 2.845(4) . no
N1 O3 2.753(3) . no
N2 C8 3.431(4) 2_555 no
N2 O3 3.235(4) 2_655 no
N2 N1 2.845(4) . no
N3 N4 2.845(4) . no
N4 N3 2.845(4) . no
N4 O1 2.810(4) . no
N1 H3 1.73(5) . no
N2 H4 2.8700 2_555 no
N3 H7A 2.7500 2_676 no
N4 H6 2.9100 . no
N4 H1 1.81(4) . no
C4 C23 3.556(5) 2_666 no
C5 C22 3.546(5) 2_666 no
C5 C16 3.509(5) 1_565 no
C8 C19 3.596(5) 2_555 no
C8 N2 3.431(4) 2_555 no
C9 C15 3.384(5) 2_655 no
C9 C16 3.534(5) 2_655 no
C12 C14 3.455(5) 2_555 no
C13 C14 3.580(5) 2_555 no
C13 O3 3.414(4) 2_655 no
C14 C12 3.455(5) 2_555 no
C14 C13 3.580(5) 2_555 no
C14 O3 3.040(4) 2_655 no
C15 C9 3.384(5) 2_655 no
C16 C9 3.534(5) 2_655 no
C16 C5 3.509(5) 1_545 no
C18 C18 3.579(4) 2_545 no
C19 O3 2.982(4) 2_655 no
C19 C8 3.596(5) 2_555 no
C20 C28 3.587(5) 2_776 no
C22 C31 3.474(5) 2_676 no
C22 C5 3.546(5) 2_666 no
C23 C4 3.556(5) 2_666 no
C23 C31 3.592(5) 2_676 no
C23 C27 3.523(5) 2_676 no
C24 C26 3.420(5) 2_676 no
C24 C27 3.596(5) 2_676 no
C25 C25 3.536(5) 2_676 no
C26 C24 3.420(5) 2_676 no
C26 C26 3.515(5) 2_776 no
C27 C23 3.523(5) 2_676 no
C27 C24 3.596(5) 2_676 no
C28 C20 3.587(5) 2_776 no
C31 C23 3.592(5) 2_676 no
C31 C22 3.474(5) 2_676 no
C3 H23 2.9700 2_666 no
C4 H23 2.8500 2_666 no
C4 H17 2.8600 1_565 no
C5 H16 2.8700 1_565 no
C5 H22 2.8900 2_666 no
C6 H16 2.8100 1_565 no
C6 H22 2.9300 2_666 no
C8 H3 2.77(5) . no
C11 H28 2.8500 2_665 no
C12 H29 3.0100 2_665 no
C14 H3 2.59(5) . no
C15 H3 2.78(5) . no
C17 H18 2.9600 2_545 no
C18 H18 2.9500 2_545 no
C20 H1 2.77(5) . no
C21 H1 3.02(5) . no
C21 H6 3.0700 . no
C23 H12 2.9800 1_666 no
C24 H12 3.0800 1_666 no
C24 H11 3.0000 1_666 no
C26 H1 2.75(4) . no
C28 H1 2.99(4) . no
H1 H6 2.3500 . no
H1 C20 2.77(5) . no
H1 C21 3.02(5) . no
H1 H28 2.5500 . no
H1 C28 2.99(4) . no
H1 H21 2.5800 . no
H1 C26 2.75(4) . no
H1 N4 1.81(4) . no
H3 H4 2.3300 . no
H3 C8 2.77(5) . no
H3 C14 2.59(5) . no
H3 N1 1.73(5) . no
H3 H15 2.3400 . no
H3 C15 2.78(5) . no
H4 H3 2.3300 . no
H4 N2 2.8700 2_555 no
H6 H1 2.3500 . no
H6 H7A 2.3600 . no
H6 N4 2.9100 . no
H6 C21 3.0700 . no
H7A H6 2.3600 . no
H7A N3 2.7500 2_676 no
H9 H17 2.5300 1_565 no
H11 C24 3.0000 1_444 no
H12 C23 2.9800 1_444 no
H12 C24 3.0800 1_444 no
H15 H3 2.3400 . no
H15 O3 2.7900 . no
H16 C5 2.8700 1_545 no
H16 C6 2.8100 1_545 no
H17 H18 2.5500 2_545 no
H17 C4 2.8600 1_545 no
H17 H9 2.5300 1_545 no
H18 H17 2.5500 2_545 no
H18 H18 2.5300 2_545 no
H18 C18 2.9500 2_545 no
H18 C17 2.9600 2_545 no
H21 H1 2.5800 . no
H22 C6 2.9300 2_666 no
H22 C5 2.8900 2_666 no
H23 C4 2.8500 2_666 no
H23 C3 2.9700 2_666 no
H28 H1 2.5500 . no
H28 C11 2.8500 2_665 no
H29 C12 3.0100 2_665 no
H30 O1 2.8400 1_565 no

loop_
_geom_hbond_atom_site_label_D
_geom_hbond_atom_site_label_H
_geom_hbond_atom_site_label_A
_geom_hbond_distance_DH
_geom_hbond_distance_HA
_geom_hbond_distance_DA
_geom_hbond_angle_DHA
_geom_hbond_publ_flag
O1 H1 N4 1.01(4) 1.81(4) 2.810(4) 176(3) yes
O3 H3 N1 1.04(4) 1.73(5) 2.753(3) 170(4) yes

loop_
_geom_torsion_atom_site_label_1
_geom_torsion_atom_site_label_2
_geom_torsion_atom_site_label_3
_geom_torsion_atom_site_label_4
_geom_torsion
_geom_torsion_publ_flag
C14 N1 C8 C9 -176.4(3) no
C14 N1 C8 C13 2.3(4) no
C8 N1 C14 C19 -1.3(4) no
C8 N1 C14 C15 177.1(3) no
C19 N2 C13 C8 -1.5(4) no
C19 N2 C13 C12 178.1(3) no
C13 N2 C19 C18 -175.5(3) no
C13 N2 C19 C14 2.5(4) no
C25 N3 C27 C31 179.0(3) no
C27 N3 C25 C24 -177.8(3) no
C27 N3 C25 C20 2.1(4) no
C25 N3 C27 C26 -0.2(4) no
C20 N4 C26 C28 -177.6(3) no
C20 N4 C26 C27 1.4(5) no
C26 N4 C20 C25 0.5(5) no
C26 N4 C20 C21 179.3(3) no
N1 C8 C13 N2 -1.0(5) no
C13 C8 C9 C10 0.3(5) no
N1 C8 C13 C12 179.4(3) no
C9 C8 C13 N2 177.8(3) no
N1 C8 C9 C10 179.1(3) no
C9 C8 C13 C12 -1.8(5) no
C8 C9 C10 C11 1.2(5) no
C9 C10 C11 C12 -1.1(5) no
C10 C11 C12 C13 -0.5(5) no
C11 C12 C13 N2 -177.7(3) no
C11 C12 C13 C8 2.0(5) no
N1 C14 C19 N2 -1.2(5) no
N1 C14 C19 C18 176.9(3) no
C19 C14 C15 C16 1.9(5) no
C15 C14 C19 C18 -1.5(5) no
C15 C14 C19 N2 -179.6(3) no
N1 C14 C15 C16 -176.5(3) no
C14 C15 C16 C17 -1.2(5) no
C15 C16 C17 C18 0.0(5) no
C16 C17 C18 C19 0.4(5) no
C17 C18 C19 N2 178.5(3) no
C17 C18 C19 C14 0.4(5) no
N4 C20 C25 N3 -2.4(5) no
N4 C20 C25 C24 177.6(3) no
C21 C20 C25 N3 178.8(3) no
C21 C20 C25 C24 -1.3(5) no
C25 C20 C21 C22 1.2(5) no
N4 C20 C21 C22 -177.7(3) no
C20 C21 C22 C23 -0.5(5) no
C21 C22 C23 C24 -0.2(5) no
C22 C23 C24 C25 0.2(5) no
C23 C24 C25 C20 0.6(5) no
C23 C24 C25 N3 -179.5(3) no
N4 C26 C27 C31 179.1(3) no
C28 C26 C27 N3 177.4(3) no
N4 C26 C28 C29 179.0(3) no
C27 C26 C28 C29 -0.1(5) no
C28 C26 C27 C31 -1.9(5) no
N4 C26 C27 N3 -1.6(5) no
N3 C27 C31 C30 -176.7(3) no
C26 C27 C31 C30 2.6(5) no
C26 C28 C29 C30 1.3(5) no
C28 C29 C30 C31 -0.7(5) no
C29 C30 C31 C27 -1.3(5) no
O1 C1 C2 C3 179.1(3) no
C6 C1 C2 C3 0.5(4) no
O1 C1 C6 C5 -179.6(3) no
C2 C1 C6 C5 -1.1(4) no
C1 C2 C3 O3 -178.6(3) no
C1 C2 C3 C4 -0.1(4) no
O3 C3 C4 C5 178.7(3) no
C2 C3 C4 C5 0.3(4) no
C3 C4 C5 C6 -0.8(4) no
C3 C4 C5 C7 -179.9(3) no
C4 C5 C6 C1 1.2(4) no
C7 C5 C6 C1 -179.7(3) no
